data_7008474
loop_
_publ_author_name
'McIntosh, Ruaraidh'
'Ellis, David'
'Gil-Lostes, Javier'
'Dalby, Kelly J.'
'Rosair, Georgina M.'
'Welch, Alan J.'

_publ_section_title
;
 The synthesis and characterisation of 4,1,2-MC2B10 metallacarboranes.
;
_journal_issue 10
_journal_name_full 'Dalton transactions (Cambridge, England : 2003)'
_journal_page_first 1842
_journal_page_last 1846
_journal_paper_doi 10.1039/b503214h
_journal_year 2005
_chemical_formula_moiety 'C21 H38 B10 P2 Pt, C5 H12'
_chemical_formula_sum 'C26 H50 B10 P2 Pt'
_chemical_formula_weight 727.79
_chemical_name_systematic
;
?
;
_space_group_IT_number 14
_symmetry_cell_setting monoclinic
_symmetry_space_group_name_Hall '-P 2ybc'
_symmetry_space_group_name_H-M 'P 1 21/c 1'
_atom_sites_solution_hydrogens geom
_atom_sites_solution_primary direct
_atom_sites_solution_secondary difmap
_audit_creation_method SHELXL-97
_cell_angle_alpha 90.00
_cell_angle_beta 100.350(9)
_cell_angle_gamma 90.00
_cell_formula_units_Z 4
_cell_length_a 16.063(4)
_cell_length_b 18.802(6)
_cell_length_c 9.882(2)
_cell_measurement_reflns_used 2465
_cell_measurement_temperature 100(2)
_cell_measurement_theta_max 21.32
_cell_measurement_theta_min 2.52
_cell_volume 2936.0(13)
_computing_cell_refinement 'Bruker SMART'
_computing_data_collection 'Bruker SMART'
_computing_data_reduction 'Bruker SAINT'
_computing_molecular_graphics 'Bruker SHELXTL'
_computing_publication_material 'Bruker SHELXTL'
_computing_structure_refinement 'SHELXL-97 (Sheldrick, 1997)'
_computing_structure_solution 'SHELXS-97 (Sheldrick, 1990)'
_diffrn_ambient_temperature 100(2)
_diffrn_measured_fraction_theta_full 0.992
_diffrn_measured_fraction_theta_max 0.965
_diffrn_measurement_device_type 'CCD area detector'
_diffrn_measurement_method 'phi and omega scans'
_diffrn_radiation_monochromator graphite
_diffrn_radiation_source 'fine-focus sealed tube'
_diffrn_radiation_type MoK\a
_diffrn_radiation_wavelength 0.71073
_diffrn_reflns_av_R_equivalents 0.0775
_diffrn_reflns_av_sigmaI/netI 0.0898
_diffrn_reflns_limit_h_max 20
_diffrn_reflns_limit_h_min -21
_diffrn_reflns_limit_k_max 24
_diffrn_reflns_limit_k_min -24
_diffrn_reflns_limit_l_max 13
_diffrn_reflns_limit_l_min -10
_diffrn_reflns_number 27428
_diffrn_reflns_theta_full 25.00
_diffrn_reflns_theta_max 28.30
_diffrn_reflns_theta_min 2.50
_diffrn_standards_decay_% 0
_diffrn_standards_interval_count 0
_diffrn_standards_interval_time 0
_diffrn_standards_number 0
_exptl_absorpt_coefficient_mu 4.907
_exptl_absorpt_correction_T_max 0.906
_exptl_absorpt_correction_T_min 0.594
_exptl_absorpt_correction_type multi-scan
_exptl_absorpt_process_details 'Bruker SADABS'
_exptl_crystal_colour yellow
_exptl_crystal_density_diffrn 1.647
_exptl_crystal_density_method 'not measured'
_exptl_crystal_description plate
_exptl_crystal_F_000 1456
_exptl_crystal_size_max 0.18
_exptl_crystal_size_mid 0.09
_exptl_crystal_size_min 0.02
_refine_diff_density_max 1.816
_refine_diff_density_min -2.041
_refine_diff_density_rms 0.211
_refine_ls_extinction_method none
_refine_ls_goodness_of_fit_ref 0.992
_refine_ls_hydrogen_treatment mixed
_refine_ls_matrix_type full
_refine_ls_number_parameters 364
_refine_ls_number_reflns 7047
_refine_ls_number_restraints 57
_refine_ls_restrained_S_all 0.999
_refine_ls_R_factor_all 0.0765
_refine_ls_R_factor_gt 0.0451
_refine_ls_shift/su_max 0.001
_refine_ls_shift/su_mean 0.000
_refine_ls_structure_factor_coef Fsqd
_refine_ls_weighting_details 'calc w=1/[\s^2^(Fo^2^)+(0.0545P)^2^+0.0000P] where P=(Fo^2^+2Fc^2^)/3'
_refine_ls_weighting_scheme calc
_refine_ls_wR_factor_gt 0.1053
_refine_ls_wR_factor_ref 0.1179
_reflns_number_gt 4908
_reflns_number_total 7047
_reflns_threshold_expression >2sigma(I)
_cod_data_source_file b503214h.txt
_cod_data_source_block 3
_cod_depositor_comments
;
The following automatic conversions were performed:
'_symmetry_cell_setting' value 'Monoclinic' changed to 'monoclinic'
according to '/home/saulius/struct/CIF-dictionaries/cif_core.dic'
dictionary named 'cif_core.dic' version 2.4.1 from 2010-06-29.

Automatic conversion script
Id: cif_fix_enum 1527 2010-12-29 10:47:43Z saulius 
;
_cod_original_cell_volume 2936.0(14)
_cod_original_sg_symbol_H-M P2(1)/c
_cod_database_code 7008474

loop_
_symmetry_equiv_pos_as_xyz
'x, y, z'
'-x, y+1/2, -z+1/2'
'-x, -y, -z'
'x, -y-1/2, z-1/2'

loop_
_atom_site_label
_atom_site_type_symbol
_atom_site_fract_x
_atom_site_fract_y
_atom_site_fract_z
_atom_site_U_iso_or_equiv
_atom_site_adp_type
_atom_site_occupancy
_atom_site_symmetry_multiplicity
_atom_site_calc_flag
_atom_site_refinement_flags
_atom_site_disorder_assembly
_atom_site_disorder_group
Pt4 Pt 0.214392(14) 0.535076(12) 0.66997(2) 0.02104(9) Uani 1 1 d . . .
P1 P 0.14057(11) 0.45471(8) 0.77908(18) 0.0248(4) Uani 1 1 d . . .
P2 P 0.20784(10) 0.62744(8) 0.82030(17) 0.0228(3) Uani 1 1 d . . .
B3 B 0.3098(5) 0.6006(5) 0.5697(8) 0.0308(17) Uani 1 1 d . . .
H3 H 0.3284 0.6520 0.6239 0.037 Uiso 1 1 calc R . .
B5 B 0.3789(5) 0.5381(4) 0.4763(8) 0.0266(16) Uani 1 1 d D . .
H5 H 0.4447(18) 0.550(3) 0.468(7) 0.032 Uiso 1 1 d D . .
B6 B 0.2450(5) 0.4390(4) 0.5418(7) 0.0259(16) Uani 1 1 d . . .
H6 H 0.2233 0.3901 0.5901 0.031 Uiso 1 1 calc R . .
B7 B 0.2034(4) 0.5926(4) 0.4615(7) 0.0262(16) Uani 1 1 d . . .
H7 H 0.1584 0.6385 0.4542 0.031 Uiso 1 1 calc R . .
B8 B 0.2958(4) 0.5947(4) 0.3868(7) 0.0259(15) Uani 1 1 d . . .
H8 H 0.3129 0.6437 0.3335 0.031 Uiso 1 1 calc R . .
B9 B 0.3375(5) 0.4455(4) 0.4538(9) 0.0334(19) Uani 1 1 d . . .
H9 H 0.3805 0.4004 0.4392 0.040 Uiso 1 1 calc R . .
B10 B 0.1670(5) 0.5022(4) 0.4491(7) 0.0273(16) Uani 1 1 d . . .
H10 H 0.0976 0.4905 0.4360 0.033 Uiso 1 1 calc R . .
B11 B 0.3137(5) 0.5093(4) 0.3243(8) 0.0242(15) Uani 1 1 d . . .
H11 H 0.3424 0.5032 0.2298 0.029 Uiso 1 1 calc R . .
B12 B 0.2328(5) 0.4517(4) 0.3605(8) 0.0272(16) Uani 1 1 d . . .
H12 H 0.2061 0.4070 0.2909 0.033 Uiso 1 1 calc R . .
B13 B 0.2079(5) 0.5413(4) 0.3133(8) 0.0278(17) Uani 1 1 d . . .
H13 H 0.1666 0.5549 0.2128 0.033 Uiso 1 1 calc R . .
C1 C 0.3601(5) 0.5381(4) 0.6510(8) 0.047(2) Uani 1 1 d . . .
C2 C 0.3475(5) 0.4669(4) 0.6166(8) 0.050(2) Uani 1 1 d . . .
C3 C 0.4065(6) 0.4206(5) 0.7202(9) 0.074(3) Uani 1 1 d U . .
H3A H 0.3759 0.3790 0.7483 0.088 Uiso 1 1 calc R . .
H3B H 0.4553 0.4036 0.6804 0.088 Uiso 1 1 calc R . .
C4 C 0.4356(4) 0.4693(4) 0.8408(7) 0.0352(17) Uani 1 1 d U . .
H4A H 0.4935 0.4570 0.8880 0.042 Uiso 1 1 calc R . .
H4B H 0.3967 0.4671 0.9079 0.042 Uiso 1 1 calc R . .
C5 C 0.4334(5) 0.5440(5) 0.7724(9) 0.059(3) Uani 1 1 d . . .
H5A H 0.4228 0.5818 0.8369 0.070 Uiso 1 1 calc R . .
H5B H 0.4873 0.5542 0.7406 0.070 Uiso 1 1 calc R . .
C101 C 0.0800(5) 0.4846(4) 0.9048(7) 0.0361(17) Uani 1 1 d . . .
H10D H 0.0531 0.4437 0.9408 0.054 Uiso 1 1 calc R . .
H10E H 0.0364 0.5180 0.8617 0.054 Uiso 1 1 calc R . .
H10F H 0.1176 0.5084 0.9804 0.054 Uiso 1 1 calc R . .
C102 C 0.0592(4) 0.4075(3) 0.6631(6) 0.0297(15) Uani 1 1 d . . .
H10A H 0.0305 0.3742 0.7156 0.045 Uiso 1 1 calc R . .
H10B H 0.0850 0.3810 0.5958 0.045 Uiso 1 1 calc R . .
H10C H 0.0181 0.4415 0.6150 0.045 Uiso 1 1 calc R . .
C111 C 0.2039(4) 0.3842(3) 0.8747(6) 0.0275(14) Uani 1 1 d . . .
C112 C 0.2556(4) 0.4007(3) 1.0001(6) 0.0292(15) Uani 1 1 d . . .
H11A H 0.2575 0.4480 1.0343 0.035 Uiso 1 1 calc R . .
C113 C 0.3045(4) 0.3475(4) 1.0752(7) 0.0352(16) Uani 1 1 d . . .
H11C H 0.3402 0.3590 1.1598 0.042 Uiso 1 1 calc R . .
C114 C 0.3011(4) 0.2792(3) 1.0276(7) 0.0328(16) Uani 1 1 d . . .
H11B H 0.3331 0.2429 1.0803 0.039 Uiso 1 1 calc R . .
C115 C 0.2506(4) 0.2628(3) 0.9017(7) 0.0332(16) Uani 1 1 d . . .
H11E H 0.2486 0.2153 0.8684 0.040 Uiso 1 1 calc R . .
C116 C 0.2042(4) 0.3140(3) 0.8258(7) 0.0321(16) Uani 1 1 d . . .
H11D H 0.1715 0.3022 0.7387 0.039 Uiso 1 1 calc R . .
C201 C 0.2717(4) 0.6187(4) 0.9915(7) 0.0363(17) Uani 1 1 d . . .
H20D H 0.2638 0.6608 1.0463 0.054 Uiso 1 1 calc R . .
H20E H 0.3315 0.6144 0.9840 0.054 Uiso 1 1 calc R . .
H20F H 0.2541 0.5762 1.0363 0.054 Uiso 1 1 calc R . .
C202 C 0.2402(5) 0.7144(3) 0.7692(8) 0.0387(18) Uani 1 1 d . . .
H20A H 0.2348 0.7492 0.8409 0.058 Uiso 1 1 calc R . .
H20B H 0.2042 0.7285 0.6827 0.058 Uiso 1 1 calc R . .
H20C H 0.2993 0.7123 0.7566 0.058 Uiso 1 1 calc R . .
C211 C 0.1018(4) 0.6493(3) 0.8459(6) 0.0233(13) Uani 1 1 d . . .
C212 C 0.0846(4) 0.6712(3) 0.9724(7) 0.0296(15) Uani 1 1 d . . .
H21D H 0.1291 0.6735 1.0498 0.036 Uiso 1 1 calc R . .
C213 C 0.0025(4) 0.6901(3) 0.9865(7) 0.0318(15) Uani 1 1 d . . .
H21A H -0.0091 0.7051 1.0730 0.038 Uiso 1 1 calc R . .
C214 C -0.0611(4) 0.6864(3) 0.8734(8) 0.0364(17) Uani 1 1 d . . .
H21E H -0.1172 0.6990 0.8823 0.044 Uiso 1 1 calc R . .
C215 C -0.0452(4) 0.6650(4) 0.7483(8) 0.0370(17) Uani 1 1 d . . .
H21C H -0.0902 0.6624 0.6716 0.044 Uiso 1 1 calc R . .
C216 C 0.0361(4) 0.6471(3) 0.7326(7) 0.0274(14) Uani 1 1 d . . .
H21B H 0.0471 0.6333 0.6450 0.033 Uiso 1 1 calc R . .
C1S C 0.4811(5) 0.7463(5) -0.2077(14) 0.053(3) Uani 1 1 d DU . .
C2S C 0.4806(6) 0.7559(9) -0.066(2) 0.150(7) Uani 1 1 d DU . .
C3S C 0.4834(10) 0.6908(12) -0.075(2) 0.089(8) Uani 0.50 1 d PDU . .
C4S C 0.4734(5) 0.7090(4) 0.0502(10) 0.0411(19) Uani 1 1 d DU . .
C5S C 0.4583(10) 0.7231(10) 0.192(2) 0.167(8) Uani 1 1 d DU . .
C6S C 0.5079(9) 0.7696(8) 0.161(3) 0.069(6) Uani 0.50 1 d PDU . .

loop_
_atom_site_aniso_label
_atom_site_aniso_U_11
_atom_site_aniso_U_22
_atom_site_aniso_U_33
_atom_site_aniso_U_23
_atom_site_aniso_U_13
_atom_site_aniso_U_12
Pt4 0.02623(13) 0.01920(13) 0.01810(14) -0.00134(10) 0.00508(9) 0.00188(10)
P1 0.0335(9) 0.0185(8) 0.0229(9) -0.0004(6) 0.0066(7) 0.0007(6)
P2 0.0281(8) 0.0192(8) 0.0221(9) -0.0027(6) 0.0074(7) -0.0009(6)
B3 0.036(4) 0.036(4) 0.024(4) -0.006(3) 0.014(3) -0.001(3)
B5 0.035(4) 0.023(4) 0.021(4) 0.005(3) 0.004(3) 0.001(3)
B6 0.032(4) 0.026(4) 0.019(4) -0.007(3) 0.003(3) 0.006(3)
B7 0.028(4) 0.025(4) 0.026(4) 0.002(3) 0.006(3) 0.009(3)
B8 0.034(4) 0.024(4) 0.020(4) 0.003(3) 0.006(3) 0.000(3)
B9 0.037(4) 0.032(4) 0.033(5) 0.008(3) 0.013(4) 0.010(3)
B10 0.028(4) 0.029(4) 0.025(4) -0.003(3) 0.004(3) 0.006(3)
B11 0.034(4) 0.018(3) 0.021(4) 0.000(3) 0.007(3) -0.002(3)
B12 0.037(4) 0.026(4) 0.020(4) 0.001(3) 0.010(3) 0.003(3)
B13 0.032(4) 0.032(4) 0.019(4) 0.008(3) 0.002(3) 0.003(3)
C1 0.035(4) 0.063(6) 0.040(5) 0.015(4) 0.002(3) -0.021(4)
C2 0.046(4) 0.054(5) 0.037(4) -0.017(4) -0.023(4) 0.028(4)
C3 0.092(7) 0.057(6) 0.052(6) -0.020(4) -0.043(5) 0.045(5)
C4 0.034(4) 0.043(4) 0.023(4) -0.004(3) -0.009(3) 0.004(3)
C5 0.046(5) 0.076(7) 0.047(5) 0.021(4) -0.010(4) -0.024(4)
C101 0.055(5) 0.022(3) 0.034(4) 0.007(3) 0.016(4) 0.000(3)
C102 0.034(3) 0.027(4) 0.026(4) 0.005(3) 0.001(3) 0.001(3)
C111 0.045(4) 0.018(3) 0.019(3) 0.001(3) 0.005(3) 0.005(3)
C112 0.050(4) 0.016(3) 0.021(3) -0.001(3) 0.005(3) 0.000(3)
C113 0.047(4) 0.031(4) 0.026(4) -0.002(3) 0.000(3) 0.000(3)
C114 0.047(4) 0.022(3) 0.029(4) 0.007(3) 0.005(3) 0.004(3)
C115 0.051(4) 0.014(3) 0.033(4) 0.000(3) 0.003(3) 0.004(3)
C116 0.042(4) 0.020(3) 0.032(4) -0.002(3) -0.001(3) 0.003(3)
C201 0.036(4) 0.040(4) 0.031(4) -0.007(3) 0.003(3) 0.008(3)
C202 0.048(4) 0.023(4) 0.051(5) -0.008(3) 0.024(4) -0.006(3)
C211 0.031(3) 0.014(3) 0.027(3) 0.001(2) 0.009(3) 0.000(2)
C212 0.041(4) 0.016(3) 0.033(4) -0.003(3) 0.009(3) 0.000(3)
C213 0.035(4) 0.024(4) 0.041(4) 0.000(3) 0.019(3) -0.002(3)
C214 0.035(4) 0.022(3) 0.056(5) 0.011(3) 0.019(3) 0.008(3)
C215 0.029(4) 0.038(4) 0.044(5) 0.014(3) 0.006(3) 0.008(3)
C216 0.034(3) 0.022(3) 0.027(4) 0.001(3) 0.009(3) 0.000(3)
C1S 0.014(4) 0.027(4) 0.109(9) -0.004(5) -0.012(5) -0.013(3)
C2S 0.020(5) 0.129(13) 0.29(2) 0.076(15) 0.003(10) 0.017(6)
C3S 0.026(9) 0.094(16) 0.15(2) -0.077(16) 0.014(11) -0.015(10)
C4S 0.035(4) 0.022(4) 0.063(6) -0.002(4) 0.001(4) -0.008(3)
C5S 0.104(12) 0.144(16) 0.28(2) 0.133(15) 0.094(14) 0.103(11)
C6S 0.020(7) 0.024(8) 0.16(2) -0.034(10) 0.007(10) -0.003(6)

loop_
_atom_type_symbol
_atom_type_description
_atom_type_scat_dispersion_real
_atom_type_scat_dispersion_imag
_atom_type_scat_source
C C 0.0033 0.0016 'International Tables Vol C Tables 4.2.6.8 and 6.1.1.4'
H H 0.0000 0.0000 'International Tables Vol C Tables 4.2.6.8 and 6.1.1.4'
B B 0.0013 0.0007 'International Tables Vol C Tables 4.2.6.8 and 6.1.1.4'
P P 0.1023 0.0942 'International Tables Vol C Tables 4.2.6.8 and 6.1.1.4'
Pt Pt -1.7033 8.3905 'International Tables Vol C Tables 4.2.6.8 and 6.1.1.4'

loop_
_geom_angle_atom_site_label_1
_geom_angle_atom_site_label_2
_geom_angle_atom_site_label_3
_geom_angle
_geom_angle_site_symmetry_1
_geom_angle_site_symmetry_3
_geom_angle_publ_flag
B10 Pt4 P2 141.46(19) . . ?
B10 Pt4 P1 99.2(2) . . ?
P2 Pt4 P1 96.07(6) . . ?
B10 Pt4 B7 46.2(3) . . ?
P2 Pt4 B7 102.60(19) . . ?
P1 Pt4 B7 139.68(19) . . ?
B10 Pt4 B6 47.6(2) . . ?
P2 Pt4 B6 169.67(18) . . ?
P1 Pt4 B6 85.5(2) . . ?
B7 Pt4 B6 82.3(3) . . ?
B10 Pt4 B3 82.3(3) . . ?
P2 Pt4 B3 89.2(2) . . ?
P1 Pt4 B3 169.0(2) . . ?
B7 Pt4 B3 47.2(3) . . ?
B6 Pt4 B3 87.6(3) . . ?
B10 Pt4 C1 95.5(3) . . ?
P2 Pt4 C1 101.1(2) . . ?
P1 Pt4 C1 130.38(19) . . ?
B7 Pt4 C1 80.6(3) . . ?
B6 Pt4 C1 70.5(3) . . ?
B3 Pt4 C1 38.8(3) . . ?
B10 Pt4 C2 79.5(2) . . ?
P2 Pt4 C2 129.17(17) . . ?
P1 Pt4 C2 106.2(2) . . ?
B7 Pt4 C2 89.1(3) . . ?
B6 Pt4 C2 41.1(2) . . ?
B3 Pt4 C2 63.2(3) . . ?
C1 Pt4 C2 31.7(3) . . ?
C101 P1 C102 99.9(3) . . ?
C101 P1 C111 100.9(3) . . ?
C102 P1 C111 104.1(3) . . ?
C101 P1 Pt4 120.4(2) . . ?
C102 P1 Pt4 113.5(2) . . ?
C111 P1 Pt4 115.6(2) . . ?
C211 P2 C202 99.1(3) . . ?
C211 P2 C201 106.1(3) . . ?
C202 P2 C201 101.4(4) . . ?
C211 P2 Pt4 114.5(2) . . ?
C202 P2 Pt4 116.9(2) . . ?
C201 P2 Pt4 116.6(2) . . ?
C1 B3 B8 115.7(6) . . ?
C1 B3 B7 125.0(6) . . ?
B8 B3 B7 58.3(4) . . ?
C1 B3 B5 60.5(5) . . ?
B8 B3 B5 57.6(4) . . ?
B7 B3 B5 102.8(5) . . ?
C1 B3 Pt4 72.6(4) . . ?
B8 B3 Pt4 115.3(4) . . ?
B7 B3 Pt4 65.9(3) . . ?
B5 B3 Pt4 110.9(4) . . ?
C1 B3 H3 109.5 . . ?
B8 B3 H3 120.8 . . ?
B7 B3 H3 119.0 . . ?
B5 B3 H3 128.2 . . ?
Pt4 B3 H3 113.2 . . ?
B11 B5 C1 129.9(6) . . ?
B11 B5 B8 59.2(4) . . ?
C1 B5 B8 103.4(5) . . ?
B11 B5 B9 57.6(4) . . ?
C1 B5 B9 89.8(5) . . ?
B8 B5 B9 106.0(5) . . ?
B11 B5 B3 106.6(5) . . ?
C1 B5 B3 48.9(4) . . ?
B8 B5 B3 56.4(4) . . ?
B9 B5 B3 113.4(5) . . ?
B11 B5 C2 101.3(5) . . ?
C1 B5 C2 41.5(3) . . ?
B8 B5 C2 117.6(5) . . ?
B9 B5 C2 49.2(4) . . ?
B3 B5 C2 81.0(4) . . ?
B11 B5 H5 116(4) . . ?
C1 B5 H5 113(4) . . ?
B8 B5 H5 118(3) . . ?
B9 B5 H5 121(3) . . ?
B3 B5 H5 123(3) . . ?
C2 B5 H5 123(3) . . ?
C2 B6 B12 108.0(6) . . ?
C2 B6 B10 121.1(6) . . ?
B12 B6 B10 58.2(4) . . ?
C2 B6 B9 53.8(4) . . ?
B12 B6 B9 58.2(4) . . ?
B10 B6 B9 104.7(5) . . ?
C2 B6 Pt4 79.1(4) . . ?
B12 B6 Pt4 116.8(4) . . ?
B10 B6 Pt4 64.9(3) . . ?
B9 B6 Pt4 118.2(5) . . ?
C2 B6 H6 113.9 . . ?
B12 B6 H6 123.5 . . ?
B10 B6 H6 120.2 . . ?
B9 B6 H6 126.3 . . ?
Pt4 B6 H6 107.1 . . ?
B13 B7 B8 60.3(4) . . ?
B13 B7 B10 59.2(4) . . ?
B8 B7 B10 106.2(5) . . ?
B13 B7 B3 110.6(5) . . ?
B8 B7 B3 58.9(4) . . ?
B10 B7 B3 111.8(5) . . ?
B13 B7 Pt4 118.5(4) . . ?
B8 B7 Pt4 116.6(4) . . ?
B10 B7 Pt4 65.7(3) . . ?
B3 B7 Pt4 66.9(3) . . ?
B13 B7 H7 119.3 . . ?
B8 B7 H7 122.2 . . ?
B10 B7 H7 121.9 . . ?
B3 B7 H7 119.5 . . ?
Pt4 B7 H7 111.4 . . ?
B11 B8 B7 109.1(5) . . ?
B11 B8 B13 60.6(4) . . ?
B7 B8 B13 59.7(4) . . ?
B11 B8 B3 114.4(5) . . ?
B7 B8 B3 62.8(4) . . ?
B13 B8 B3 113.3(5) . . ?
B11 B8 B5 58.9(4) . . ?
B7 B8 B5 112.5(5) . . ?
B13 B8 B5 109.3(5) . . ?
B3 B8 B5 66.0(4) . . ?
B11 B8 H8 121.0 . . ?
B7 B8 H8 120.6 . . ?
B13 B8 H8 121.1 . . ?
B3 B8 H8 115.4 . . ?
B5 B8 H8 119.5 . . ?
C2 B9 B11 121.4(6) . . ?
C2 B9 B12 114.3(6) . . ?
B11 B9 B12 60.7(4) . . ?
C2 B9 B6 60.1(5) . . ?
B11 B9 B6 107.5(5) . . ?
B12 B9 B6 58.8(4) . . ?
C2 B9 B5 71.6(5) . . ?
B11 B9 B5 58.1(4) . . ?
B12 B9 B5 106.7(5) . . ?
B6 B9 B5 107.7(5) . . ?
C2 B9 H9 111.0 . . ?
B11 B9 H9 119.1 . . ?
B12 B9 H9 122.2 . . ?
B6 B9 H9 125.0 . . ?
B5 B9 H9 120.6 . . ?
B13 B10 B12 60.5(4) . . ?
B13 B10 B7 59.6(4) . . ?
B12 B10 B7 109.1(5) . . ?
B13 B10 B6 109.5(5) . . ?
B12 B10 B6 59.1(4) . . ?
B7 B10 B6 113.1(5) . . ?
B13 B10 Pt4 120.9(5) . . ?
B12 B10 Pt4 119.8(4) . . ?
B7 B10 Pt4 68.1(3) . . ?
B6 B10 Pt4 67.5(3) . . ?
B13 B10 H10 119.6 . . ?
B12 B10 H10 120.5 . . ?
B7 B10 H10 120.0 . . ?
B6 B10 H10 120.2 . . ?
Pt4 B10 H10 108.7 . . ?
B9 B11 B5 64.2(4) . . ?
B9 B11 B8 113.4(6) . . ?
B5 B11 B8 61.9(4) . . ?
B9 B11 B12 60.4(4) . . ?
B5 B11 B12 111.2(5) . . ?
B8 B11 B12 108.3(5) . . ?
B9 B11 B13 110.9(5) . . ?
B5 B11 B13 111.3(5) . . ?
B8 B11 B13 60.1(4) . . ?
B12 B11 B13 59.8(4) . . ?
B9 B11 H11 118.1 . . ?
B5 B11 H11 118.3 . . ?
B8 B11 H11 120.3 . . ?
B12 B11 H11 122.0 . . ?
B13 B11 H11 120.9 . . ?
B10 B12 B9 112.0(5) . . ?
B10 B12 B13 59.6(4) . . ?
B9 B12 B13 110.3(5) . . ?
B10 B12 B11 107.2(5) . . ?
B9 B12 B11 58.9(4) . . ?
B13 B12 B11 60.4(4) . . ?
B10 B12 B6 62.7(4) . . ?
B9 B12 B6 62.9(4) . . ?
B13 B12 B6 111.7(5) . . ?
B11 B12 B6 109.3(5) . . ?
B10 B12 H12 120.7 . . ?
B9 B12 H12 119.6 . . ?
B13 B12 H12 120.4 . . ?
B11 B12 H12 123.1 . . ?
B6 B12 H12 118.6 . . ?
B10 B13 B7 61.2(4) . . ?
B10 B13 B12 59.9(4) . . ?
B7 B13 B12 109.9(5) . . ?
B10 B13 B8 107.6(5) . . ?
B7 B13 B8 60.0(4) . . ?
B12 B13 B8 107.7(5) . . ?
B10 B13 B11 107.1(5) . . ?
B7 B13 B11 108.3(5) . . ?
B12 B13 B11 59.9(4) . . ?
B8 B13 B11 59.3(4) . . ?
B10 B13 H13 121.9 . . ?
B7 B13 H13 120.4 . . ?
B12 B13 H13 121.2 . . ?
B8 B13 H13 122.4 . . ?
B11 B13 H13 122.4 . . ?
C2 C1 C5 108.7(7) . . ?
C2 C1 B3 124.1(7) . . ?
C5 C1 B3 127.1(7) . . ?
C2 C1 B5 78.9(6) . . ?
C5 C1 B5 120.8(6) . . ?
B3 C1 B5 70.6(5) . . ?
C2 C1 Pt4 83.9(5) . . ?
C5 C1 Pt4 124.8(6) . . ?
B3 C1 Pt4 68.6(4) . . ?
B5 C1 Pt4 114.3(4) . . ?
C1 C2 C3 109.7(6) . . ?
C1 C2 B9 117.5(8) . . ?
C3 C2 B9 117.1(6) . . ?
C1 C2 B6 118.4(6) . . ?
C3 C2 B6 122.1(8) . . ?
B9 C2 B6 66.1(5) . . ?
C1 C2 B5 59.6(5) . . ?
C3 C2 B5 128.5(7) . . ?
B9 C2 B5 59.3(5) . . ?
B6 C2 B5 103.6(5) . . ?
C1 C2 Pt4 64.4(4) . . ?
C3 C2 Pt4 124.8(6) . . ?
B9 C2 Pt4 112.2(4) . . ?
B6 C2 Pt4 59.7(3) . . ?
B5 C2 Pt4 97.2(3) . . ?
C4 C3 C2 104.5(6) . . ?
C4 C3 H3A 110.9 . . ?
C2 C3 H3A 110.9 . . ?
C4 C3 H3B 110.9 . . ?
C2 C3 H3B 110.9 . . ?
H3A C3 H3B 108.9 . . ?
C3 C4 C5 103.0(6) . . ?
C3 C4 H4A 111.2 . . ?
C5 C4 H4A 111.2 . . ?
C3 C4 H4B 111.2 . . ?
C5 C4 H4B 111.2 . . ?
H4A C4 H4B 109.1 . . ?
C1 C5 C4 103.2(6) . . ?
C1 C5 H5A 111.1 . . ?
C4 C5 H5A 111.1 . . ?
C1 C5 H5B 111.1 . . ?
C4 C5 H5B 111.1 . . ?
H5A C5 H5B 109.1 . . ?
P1 C101 H10D 109.5 . . ?
P1 C101 H10E 109.5 . . ?
H10D C101 H10E 109.5 . . ?
P1 C101 H10F 109.5 . . ?
H10D C101 H10F 109.5 . . ?
H10E C101 H10F 109.5 . . ?
P1 C102 H10A 109.5 . . ?
P1 C102 H10B 109.5 . . ?
H10A C102 H10B 109.5 . . ?
P1 C102 H10C 109.5 . . ?
H10A C102 H10C 109.5 . . ?
H10B C102 H10C 109.5 . . ?
C112 C111 C116 118.3(6) . . ?
C112 C111 P1 119.0(5) . . ?
C116 C111 P1 122.6(5) . . ?
C111 C112 C113 120.0(6) . . ?
C111 C112 H11A 120.0 . . ?
C113 C112 H11A 120.0 . . ?
C114 C113 C112 120.4(6) . . ?
C114 C113 H11C 119.8 . . ?
C112 C113 H11C 119.8 . . ?
C113 C114 C115 119.7(6) . . ?
C113 C114 H11B 120.1 . . ?
C115 C114 H11B 120.1 . . ?
C116 C115 C114 120.8(6) . . ?
C116 C115 H11E 119.6 . . ?
C114 C115 H11E 119.6 . . ?
C115 C116 C111 120.7(6) . . ?
C115 C116 H11D 119.6 . . ?
C111 C116 H11D 119.6 . . ?
P2 C201 H20D 109.5 . . ?
P2 C201 H20E 109.5 . . ?
H20D C201 H20E 109.5 . . ?
P2 C201 H20F 109.5 . . ?
H20D C201 H20F 109.5 . . ?
H20E C201 H20F 109.5 . . ?
P2 C202 H20A 109.5 . . ?
P2 C202 H20B 109.5 . . ?
H20A C202 H20B 109.5 . . ?
P2 C202 H20C 109.5 . . ?
H20A C202 H20C 109.5 . . ?
H20B C202 H20C 109.5 . . ?
C212 C211 C216 119.1(6) . . ?
C212 C211 P2 122.4(5) . . ?
C216 C211 P2 118.4(5) . . ?
C211 C212 C213 120.6(6) . . ?
C211 C212 H21D 119.7 . . ?
C213 C212 H21D 119.7 . . ?
C214 C213 C212 118.9(6) . . ?
C214 C213 H21A 120.5 . . ?
C212 C213 H21A 120.5 . . ?
C215 C214 C213 121.1(6) . . ?
C215 C214 H21E 119.4 . . ?
C213 C214 H21E 119.4 . . ?
C214 C215 C216 120.4(7) . . ?
C214 C215 H21C 119.8 . . ?
C216 C215 H21C 119.8 . . ?
C215 C216 C211 119.8(6) . . ?
C215 C216 H21B 120.1 . . ?
C211 C216 H21B 120.1 . . ?
C5S C1S C2S 137.1(15) 4_575 . ?
C2S C1S C6S 162.9(10) . 4_575 ?
C5S C1S C3S 161.8(12) 4_575 . ?
C6S C1S C3S 126.8(11) 4_575 . ?
C3S C2S C1S 78.5(17) . . ?
C1S C2S C4S 135.5(15) . . ?
C2S C3S C4S 70.6(14) . . ?
C4S C3S C1S 125.8(16) . . ?
C3S C4S C5S 174.8(14) . . ?
C2S C4S C5S 132.8(12) . . ?
C3S C4S C6S 137.3(14) . . ?
C2S C4S C6S 92.4(12) . . ?
C1S C5S C6S 75(2) 4_576 . ?
C1S C5S C4S 145.2(19) 4_576 . ?
C6S C5S C4S 71.0(14) . . ?
C1S C6S C4S 109.8(12) 4_576 . ?

loop_
_geom_bond_atom_site_label_1
_geom_bond_atom_site_label_2
_geom_bond_distance
_geom_bond_site_symmetry_2
_geom_bond_publ_flag
Pt4 B10 2.265(7) . ?
Pt4 P2 2.3001(17) . ?
Pt4 P1 2.3046(18) . ?
Pt4 B7 2.305(7) . ?
Pt4 B6 2.310(7) . ?
Pt4 B3 2.322(8) . ?
Pt4 C1 2.381(8) . ?
Pt4 C2 2.626(8) . ?
P1 C101 1.800(7) . ?
P1 C102 1.809(6) . ?
P1 C111 1.827(6) . ?
P2 C211 1.813(6) . ?
P2 C202 1.814(7) . ?
P2 C201 1.821(6) . ?
B3 C1 1.563(11) . ?
B3 B8 1.784(10) . ?
B3 B7 1.852(10) . ?
B3 B5 1.958(11) . ?
B3 H3 1.1200 . ?
B5 B11 1.755(10) . ?
B5 C1 1.806(12) . ?
B5 B8 1.810(10) . ?
B5 B9 1.862(11) . ?
B5 C2 2.055(12) . ?
B5 H5 1.10(2) . ?
B6 C2 1.758(10) . ?
B6 B12 1.783(10) . ?
B6 B10 1.847(10) . ?
B6 B9 1.856(11) . ?
B6 H6 1.1200 . ?
B7 B13 1.766(11) . ?
B7 B8 1.773(10) . ?
B7 B10 1.794(11) . ?
B7 H7 1.1200 . ?
B8 B11 1.762(10) . ?
B8 B13 1.777(10) . ?
B8 H8 1.1200 . ?
B9 C2 1.638(11) . ?
B9 B11 1.746(10) . ?
B9 B12 1.772(11) . ?
B9 H9 1.1200 . ?
B10 B13 1.759(11) . ?
B10 B12 1.765(10) . ?
B10 H10 1.1200 . ?
B11 B12 1.778(11) . ?
B11 B13 1.787(10) . ?
B11 H11 1.1200 . ?
B12 B13 1.776(10) . ?
B12 H12 1.1200 . ?
B13 H13 1.1200 . ?
C1 C2 1.387(10) . ?
C1 C5 1.527(10) . ?
C2 C3 1.535(9) . ?
C3 C4 1.508(10) . ?
C3 H3A 0.9900 . ?
C3 H3B 0.9900 . ?
C4 C5 1.557(10) . ?
C4 H4A 0.9900 . ?
C4 H4B 0.9900 . ?
C5 H5A 0.9900 . ?
C5 H5B 0.9900 . ?
C101 H10D 0.9800 . ?
C101 H10E 0.9800 . ?
C101 H10F 0.9800 . ?
C102 H10A 0.9800 . ?
C102 H10B 0.9800 . ?
C102 H10C 0.9800 . ?
C111 C112 1.396(8) . ?
C111 C116 1.407(8) . ?
C112 C113 1.400(9) . ?
C112 H11A 0.9500 . ?
C113 C114 1.365(9) . ?
C113 H11C 0.9500 . ?
C114 C115 1.393(9) . ?
C114 H11B 0.9500 . ?
C115 C116 1.357(8) . ?
C115 H11E 0.9500 . ?
C116 H11D 0.9500 . ?
C201 H20D 0.9800 . ?
C201 H20E 0.9800 . ?
C201 H20F 0.9800 . ?
C202 H20A 0.9800 . ?
C202 H20B 0.9800 . ?
C202 H20C 0.9800 . ?
C211 C212 1.390(9) . ?
C211 C216 1.394(8) . ?
C212 C213 1.396(9) . ?
C212 H21D 0.9500 . ?
C213 C214 1.375(9) . ?
C213 H21A 0.9500 . ?
C214 C215 1.367(10) . ?
C214 H21E 0.9500 . ?
C215 C216 1.384(9) . ?
C215 H21C 0.9500 . ?
C216 H21B 0.9500 . ?
C1S C2S 1.408(19) . ?
C1S C6S 1.47(3) 4_575 ?
C2S C3S 1.23(2) . ?
C2S C4S 1.473(17) . ?
C3S C4S 1.317(19) . ?
C4S C5S 1.49(2) . ?
C4S C6S 1.607(17) . ?
C5S C6S 1.26(2) . ?
C6S C1S 1.47(3) 4_576 ?
